data_8104192
loop_
_publ_author_name
'Francois, M.'
'Yvon, K.'
'Alexandrov, O.V.'
'Gougeon, P.'
'Ben Yaich-Aerrache, H.'
'Potel, M.'
'Sergent, M.'

_publ_section_title
;
 Structural phase transition in Ga Mo4 Se8 and Al Mo4 S8 by X-ray powder
 diffraction
;
_journal_name_full 'Zeitschrift fuer Kristallographie (149,1979-)'
_journal_page_first 47
_journal_page_last 55
_journal_volume 200
_journal_year 1992
_chemical_formula_sum 'Ga Mo4 Se8'
_space_group_IT_number 160
_symmetry_space_group_name_Hall 'P 3* -2'
_symmetry_space_group_name_H-M 'R 3 m :R'
_cell_angle_alpha 60.572
_cell_angle_beta 60.572
_cell_angle_gamma 60.572
_cell_formula_units_Z 1
_cell_length_a 7.1537
_cell_length_b 7.1537
_cell_length_c 7.1537
_cell_volume 262.212
_citation_journal_id_ASTM ZEKRDZ
_cod_data_source_file Francois_ZEKRDZ_1992_41.cif
_cod_data_source_block Ga1Mo4Se8
_cod_original_cell_volume 262.2121
_cod_original_sg_symbol_Hall 'R 3 -2" (-y+z,x+z,-x+y+z)'
_cod_original_formula_sum 'Ga1 Mo4 Se8'
_cod_database_code 8104192

loop_
_symmetry_equiv_pos_as_xyz
x,y,z
z,x,y
y,z,x
y,x,z
z,y,x
x,z,y

loop_
_atom_site_label
_atom_site_type_symbol
_atom_site_fract_x
_atom_site_fract_y
_atom_site_fract_z
_atom_site_occupancy
_atom_site_U_iso_or_equiv
Mo1 Mo+3 0.4016 0.4016 0.4016 1 0.0
Se1 Se-2 0.64 0.64 0.64 1 0.0
Se3 Se-2 0.138 0.138 0.138 1 0.0
Se4 Se-2 0.142 0.142 0.593 1 0.0
Ga1 Ga+3 0 0 0 1 0.0
Mo2 Mo+3 0.399 0.399 0.804 1 0.0
Se2 Se-2 0.64 0.64 0.09 1 0.0
